data_1568059
loop_
_publ_author_name
'Tajima, Keita'
'Matsuo, Kyohei'
'Yamada, Hiroko'
'Fukui, Norihito'
'Shinokubo, Hiroshi'

_publ_section_title
;
 Diazazethrene bisimide: a strongly electron-accepting &#x3c0;-system
 synthesized <i>via</i> the incorporation of both imide substituents and
 imine-type nitrogen atoms into zethrene.
;
_journal_issue 3
_journal_name_full 'Chemical science'
_journal_page_first 635
_journal_page_last 642
_journal_paper_doi 10.1039/d2sc05992d
_journal_volume 14
_journal_year 2023
_chemical_formula_sum 'C52 H49 N4 O4'
_chemical_formula_weight 793.95
_space_group_crystal_system orthorhombic
_space_group_IT_number 43
_space_group_name_Hall 'F 2 -2d'
_space_group_name_H-M_alt 'F d d 2'
_atom_sites_solution_hydrogens geom
_audit_creation_method SHELXL-2018/3
_audit_update_record
;
2022-10-05 deposited with the CCDC.	2022-12-06 downloaded from the CCDC.
;
_cell_angle_alpha 90
_cell_angle_beta 90
_cell_angle_gamma 90
_cell_formula_units_Z 16
_cell_length_a 34.9018(13)
_cell_length_b 59.974(3)
_cell_length_c 7.6088(3)
_cell_measurement_reflns_used 7456
_cell_measurement_temperature 93(2)
_cell_measurement_theta_max 26.9730
_cell_measurement_theta_min 1.7850
_cell_volume 15926.7(12)
_computing_structure_refinement 'SHELXL-2018/3 (Sheldrick, 2018)'
_diffrn_ambient_temperature 93(2)
_diffrn_measured_fraction_theta_full 0.999
_diffrn_measured_fraction_theta_max 1.000
_diffrn_measurement_device_type 'dtrek-CrysAlisPro-abstract goniometer imported rigaku-d*trek images'
_diffrn_radiation_type MoK\a
_diffrn_radiation_wavelength 0.71073
_diffrn_reflns_av_R_equivalents 0.0678
_diffrn_reflns_av_unetI/netI 0.0678
_diffrn_reflns_Laue_measured_fraction_full 0.999
_diffrn_reflns_Laue_measured_fraction_max 1.000
_diffrn_reflns_limit_h_max 42
_diffrn_reflns_limit_h_min -42
_diffrn_reflns_limit_k_max 50
_diffrn_reflns_limit_k_min -73
_diffrn_reflns_limit_l_max 9
_diffrn_reflns_limit_l_min -7
_diffrn_reflns_number 28860
_diffrn_reflns_point_group_measured_fraction_full 0.957
_diffrn_reflns_point_group_measured_fraction_max 0.950
_diffrn_reflns_theta_full 25.242
_diffrn_reflns_theta_max 25.999
_diffrn_reflns_theta_min 1.791
_diffrn_source 'fine-focus sealed X-ray tube'
_exptl_absorpt_coefficient_mu 0.084
_exptl_absorpt_correction_T_max 1.00000
_exptl_absorpt_correction_T_min 0.44509
_exptl_absorpt_correction_type multi-scan
_exptl_absorpt_process_details
;
CrysAlisPro 1.171.38.41 (Rigaku Oxford Diffraction, 2015)
Empirical absorption correction using spherical harmonics,
 implemented in SCALE3 ABSPACK scaling algorithm.
;
_exptl_crystal_colour blue
_exptl_crystal_density_diffrn 1.324
_exptl_crystal_description prism
_exptl_crystal_F_000 6736
_exptl_crystal_size_max 0.376
_exptl_crystal_size_mid 0.184
_exptl_crystal_size_min 0.105
_refine_diff_density_max 0.181
_refine_diff_density_min -0.203
_refine_diff_density_rms 0.047
_refine_ls_abs_structure_details
;
 Flack x determined using 1389 quotients [(I+)-(I-)]/[(I+)+(I-)]
 (Parsons, Flack and Wagner, Acta Cryst. B69 (2013) 249-259).
;
_refine_ls_abs_structure_Flack -1.3(10)
_refine_ls_extinction_method none
_refine_ls_goodness_of_fit_ref 1.015
_refine_ls_hydrogen_treatment constr
_refine_ls_matrix_type full
_refine_ls_number_parameters 639
_refine_ls_number_reflns 7444
_refine_ls_number_restraints 193
_refine_ls_restrained_S_all 1.008
_refine_ls_R_factor_all 0.1163
_refine_ls_R_factor_gt 0.0706
_refine_ls_shift/su_max 0.001
_refine_ls_shift/su_mean 0.000
_refine_ls_structure_factor_coef Fsqd
_refine_ls_weighting_details 'w=1/[\s^2^(Fo^2^)+(0.0696P)^2^+32.0209P] where P=(Fo^2^+2Fc^2^)/3'
_refine_ls_weighting_scheme calc
_refine_ls_wR_factor_gt 0.1505
_refine_ls_wR_factor_ref 0.1863
_reflns_Friedel_coverage 0.760
_reflns_Friedel_fraction_full 0.907
_reflns_Friedel_fraction_max 0.891
_reflns_number_gt 4760
_reflns_number_total 7444
_reflns_threshold_expression 'I > 2\s(I)'
_cod_data_source_file d2sc05992d2.cif
_cod_data_source_block C5dimer
_cod_depositor_comments 'Adding full bibliography for 1568056--1568059.cif.'
_cod_database_code 1568059
_shelx_shelxl_version_number 2018/3
_shelx_space_group_comment
;
The symmetry employed for this shelxl refinement is uniquely defined
by the following loop, which should always be used as a source of
symmetry information in preference to the above space-group names.
They are only intended as comments.
;

loop_
_space_group_symop_operation_xyz
'x, y, z'
'-x, -y, z'
'-x+1/4, y+1/4, z+1/4'
'x+1/4, -y+1/4, z+1/4'
'x, y+1/2, z+1/2'
'-x, -y+1/2, z+1/2'
'-x+1/4, y+3/4, z+3/4'
'x+1/4, -y+3/4, z+3/4'
'x+1/2, y, z+1/2'
'-x+1/2, -y, z+1/2'
'-x+3/4, y+1/4, z+3/4'
'x+3/4, -y+1/4, z+3/4'
'x+1/2, y+1/2, z'
'-x+1/2, -y+1/2, z'
'-x+3/4, y+3/4, z+1/4'
'x+3/4, -y+3/4, z+1/4'

loop_
_atom_site_label
_atom_site_type_symbol
_atom_site_fract_x
_atom_site_fract_y
_atom_site_fract_z
_atom_site_U_iso_or_equiv
_atom_site_adp_type
_atom_site_occupancy
_atom_site_site_symmetry_order
_atom_site_calc_flag
_atom_site_refinement_flags_posn
_atom_site_refinement_flags_adp
_atom_site_refinement_flags_occupancy
_atom_site_disorder_assembly
_atom_site_disorder_group
C62 C 0.3925(5) 0.5690(3) 0.230(2) 0.064(8) Uani 0.320(15) 1 d G U P A 2
C63 C 0.3555(5) 0.5662(3) 0.294(2) 0.049(8) Uani 0.320(15) 1 d G U P A 2
C65 C 0.3357(4) 0.5842(4) 0.364(3) 0.074(8) Uani 0.320(15) 1 d G U P A 2
H60 H 0.310950 0.582247 0.406802 0.089 Uiso 0.320(15) 1 calc R U P A 2
C67 C 0.3528(7) 0.6051(3) 0.370(3) 0.089(14) Uani 0.320(15) 1 d G U P A 2
H61 H 0.339510 0.617155 0.416614 0.107 Uiso 0.320(15) 1 calc R U P A 2
C69 C 0.3898(7) 0.6080(3) 0.306(3) 0.100(11) Uani 0.320(15) 1 d G U P A 2
H62 H 0.401212 0.621976 0.309752 0.121 Uiso 0.320(15) 1 calc R U P A 2
C70 C 0.4096(5) 0.5900(4) 0.236(3) 0.092(13) Uani 0.320(15) 1 d G U P A 2
H63 H 0.434355 0.591887 0.193078 0.110 Uiso 0.320(15) 1 calc R U P A 2
C56 C 0.5695(4) 0.5439(2) -0.1603(18) 0.046(5) Uani 0.472(19) 1 d G . P B 2
C47 C 0.5344(3) 0.5496(3) -0.087(2) 0.079(8) Uani 0.472(19) 1 d G . P B 2
C59 C 0.5276(4) 0.5715(3) -0.034(2) 0.095(11) Uani 0.472(19) 1 d G . P B 2
H30 H 0.504151 0.575319 0.015298 0.114 Uiso 0.472(19) 1 calc R U P B 2
C57 C 0.5560(6) 0.5875(2) -0.054(2) 0.112(12) Uani 0.472(19) 1 d G . P B 2
H31 H 0.551434 0.602156 -0.019097 0.134 Uiso 0.472(19) 1 calc R U P B 2
C58 C 0.5911(5) 0.5818(3) -0.128(2) 0.087(10) Uani 0.472(19) 1 d G . P B 2
H32 H 0.610008 0.592554 -0.141786 0.104 Uiso 0.472(19) 1 calc R U P B 2
C45 C 0.5978(3) 0.5600(3) -0.1809(18) 0.073(7) Uani 0.472(19) 1 d G . P B 2
H33 H 0.621300 0.556116 -0.230082 0.087 Uiso 0.472(19) 1 calc R U P B 2
C1 C 0.50104(14) 0.53031(9) 0.4363(7) 0.0347(13) Uani 1 1 d . . . . .
C2 C 0.51306(14) 0.50956(8) 0.3749(7) 0.0338(12) Uani 1 1 d . . . . .
C3 C 0.54997(14) 0.50749(9) 0.3060(7) 0.0379(13) Uani 1 1 d . . . . .
H1 H 0.557972 0.493654 0.264846 0.046 Uiso 1 1 calc R U . . .
C4 C 0.57466(14) 0.52505(9) 0.2971(8) 0.0381(13) Uani 1 1 d . . . . .
C5 C 0.58785(14) 0.56451(9) 0.3448(7) 0.0395(14) Uani 1 1 d . . . . .
C6 C 0.57498(16) 0.58490(9) 0.3973(8) 0.0439(14) Uani 1 1 d . . . . .
H2 H 0.591048 0.597196 0.386477 0.053 Uiso 1 1 calc R U . . .
C7 C 0.53875(15) 0.58781(9) 0.4661(8) 0.0428(14) Uani 1 1 d . . . . .
H3 H 0.530771 0.601925 0.501043 0.051 Uiso 1 1 calc R U . . .
C8 C 0.51439(15) 0.56995(9) 0.4833(8) 0.0378(13) Uani 1 1 d . . . . .
C9 C 0.52602(14) 0.54889(9) 0.4244(7) 0.0353(12) Uani 1 1 d . . . . .
C10 C 0.56312(15) 0.54600(9) 0.3549(7) 0.0358(13) Uani 1 1 d . . . . .
C11 C 0.47670(15) 0.57167(9) 0.5652(7) 0.0368(13) Uani 1 1 d . . . . .
C12 C 0.42964(15) 0.59199(9) 0.7043(7) 0.0388(13) Uani 1 1 d . . . . .
C13 C 0.41737(16) 0.61213(9) 0.7694(8) 0.0454(15) Uani 1 1 d . . . . .
H4 H 0.433460 0.624451 0.762071 0.055 Uiso 1 1 calc R U . . .
C14 C 0.38180(15) 0.61446(9) 0.8451(8) 0.0443(14) Uani 1 1 d . . . . .
H5 H 0.374323 0.628221 0.889757 0.053 Uiso 1 1 calc R U . . .
C15 C 0.35741(15) 0.59672(9) 0.8552(7) 0.0410(14) Uani 1 1 d . . . . .
C16 C 0.34434(15) 0.55762(10) 0.7999(8) 0.0404(13) Uani 1 1 d . . . . .
C17 C 0.35646(16) 0.53718(9) 0.7407(8) 0.0462(15) Uani 1 1 d . . . . .
H6 H 0.340307 0.524904 0.750449 0.055 Uiso 1 1 calc R U . . .
C18 C 0.39219(15) 0.53463(9) 0.6673(8) 0.0438(14) Uani 1 1 d . . . . .
H7 H 0.399898 0.520705 0.626861 0.053 Uiso 1 1 calc R U . . .
C19 C 0.41667(15) 0.55261(9) 0.6533(8) 0.0371(13) Uani 1 1 d . . . . .
C20 C 0.40520(15) 0.57340(9) 0.7162(7) 0.0359(13) Uani 1 1 d . . . . .
C46 C 0.5426(4) 0.5678(2) -0.0886(19) 0.088(8) Uani 0.528(19) 1 d G . P B 1
C53 C 0.5776(3) 0.5603(2) -0.1518(18) 0.059(5) Uani 0.528(19) 1 d G . P B 1
C52 C 0.5826(3) 0.5378(3) -0.1912(16) 0.090(9) Uani 0.528(19) 1 d G . P B 1
H34 H 0.606045 0.532782 -0.233569 0.108 Uiso 0.528(19) 1 calc R U P B 1
C55 C 0.5525(5) 0.5229(2) -0.1674(18) 0.075(6) Uani 0.528(19) 1 d G . P B 1
H35 H 0.555851 0.507931 -0.193742 0.090 Uiso 0.528(19) 1 calc R U P B 1
C48 C 0.5175(4) 0.5305(3) -0.104(2) 0.130(16) Uani 0.528(19) 1 d G . P B 1
H36 H 0.497380 0.520543 -0.088144 0.156 Uiso 0.528(19) 1 calc R U P B 1
C54 C 0.5125(3) 0.5530(3) -0.065(2) 0.090(8) Uani 0.528(19) 1 d G . P B 1
H37 H 0.489103 0.558007 -0.022372 0.108 Uiso 0.528(19) 1 calc R U P B 1
C21 C 0.36874(14) 0.57589(9) 0.7924(8) 0.0374(13) Uani 1 1 d . . . . .
C22 C 0.45419(15) 0.55122(9) 0.5720(7) 0.0348(12) Uani 1 1 d . . . . .
C23 C 0.61314(15) 0.52177(10) 0.2254(9) 0.0462(15) Uani 1 1 d . . . . .
C24 C 0.62702(16) 0.56111(10) 0.2809(8) 0.0459(15) Uani 1 1 d . . . . .
C25 C 0.31893(15) 0.59947(10) 0.9290(8) 0.0419(14) Uani 1 1 d . . . . .
C26 C 0.30487(16) 0.56029(9) 0.8673(9) 0.0461(15) Uani 1 1 d . . . . .
C27 C 0.67979(15) 0.53574(10) 0.2039(9) 0.0488(16) Uani 1 1 d . . . C 1
H8 H 0.693284 0.549263 0.241236 0.059 Uiso 1 1 calc R U . C 1
C28 C 0.69614(16) 0.51670(11) 0.3136(9) 0.0577(18) Uani 1 1 d . . . . .
H9 H 0.687595 0.502640 0.264363 0.069 Uiso 1 1 calc R U . C 1
H10 H 0.723877 0.517082 0.306283 0.069 Uiso 1 1 calc R U . C 1
C29 C 0.6844(2) 0.51775(13) 0.5048(11) 0.077(2) Uani 1 1 d . . . . .
H11 H 0.695500 0.505408 0.567025 0.115 Uiso 1 1 calc R U . . .
H12 H 0.693297 0.531474 0.555341 0.115 Uiso 1 1 calc R U . . .
H13 H 0.656999 0.517025 0.513402 0.115 Uiso 1 1 calc R U . . .
C30 C 0.68728(16) 0.53329(12) 0.0079(10) 0.0599(18) Uani 1 1 d . . . . .
H14 H 0.676198 0.545940 -0.053098 0.072 Uiso 1 1 calc R U . C 1
H15 H 0.674563 0.519936 -0.034226 0.072 Uiso 1 1 calc R U . C 1
C31 C 0.72981(17) 0.53186(13) -0.0369(11) 0.077(2) Uani 1 1 d . . . . .
H16 H 0.732834 0.530335 -0.161692 0.116 Uiso 1 1 calc R U . . .
H17 H 0.742496 0.545175 0.002024 0.116 Uiso 1 1 calc R U . . .
H18 H 0.740860 0.519164 0.020901 0.116 Uiso 1 1 calc R U . . .
C32 C 0.25253(16) 0.58549(11) 0.9516(9) 0.0549(18) Uani 1 1 d . . . . .
H19 H 0.239872 0.571462 0.920211 0.066 Uiso 1 1 calc R U . . .
C33 C 0.23682(19) 0.60254(14) 0.8238(12) 0.081(3) Uani 1 1 d . . . . .
H20 H 0.209076 0.602354 0.831132 0.097 Uiso 1 1 calc R U . . .
H21 H 0.245356 0.617215 0.860484 0.097 Uiso 1 1 calc R U . . .
C34 C 0.2481(3) 0.5992(2) 0.6366(13) 0.141(5) Uani 1 1 d . . . . .
H22 H 0.236945 0.610657 0.565372 0.211 Uiso 1 1 calc R U . . .
H23 H 0.275523 0.599755 0.626616 0.211 Uiso 1 1 calc R U . . .
H24 H 0.239169 0.584864 0.597204 0.211 Uiso 1 1 calc R U . . .
C35 C 0.2433(2) 0.58902(14) 1.1398(10) 0.078(2) Uani 1 1 d . . . . .
H25 H 0.250756 0.604035 1.172401 0.093 Uiso 1 1 calc R U . . .
H26 H 0.258390 0.578747 1.209737 0.093 Uiso 1 1 calc R U . . .
C36 C 0.20193(19) 0.58584(12) 1.1839(11) 0.073(2) Uani 1 1 d . . . . .
H27 H 0.198115 0.588379 1.307191 0.109 Uiso 1 1 calc R U . . .
H28 H 0.186734 0.596205 1.117666 0.109 Uiso 1 1 calc R U . . .
H29 H 0.194377 0.570887 1.155047 0.109 Uiso 1 1 calc R U . . .
C37 C 0.3647(3) 0.58759(15) 0.3207(11) 0.058(3) Uani 0.680(15) 1 d G U P A 1
C38 C 0.4019(3) 0.58796(16) 0.2551(13) 0.065(5) Uani 0.680(15) 1 d G U P A 1
C39 C 0.4179(3) 0.5687(2) 0.1855(16) 0.092(5) Uani 0.680(15) 1 d G U P A 1
H50 H 0.442807 0.568922 0.141560 0.111 Uiso 0.680(15) 1 calc R U P A 1
C40 C 0.3968(4) 0.54903(17) 0.1814(17) 0.099(8) Uani 0.680(15) 1 d G U P A 1
H51 H 0.407581 0.536128 0.134829 0.119 Uiso 0.680(15) 1 calc R U P A 1
C41 C 0.3597(4) 0.54866(15) 0.2470(17) 0.096(5) Uani 0.680(15) 1 d G U P A 1
H52 H 0.345553 0.535515 0.244335 0.115 Uiso 0.680(15) 1 calc R U P A 1
C42 C 0.3436(2) 0.5679(2) 0.3167(14) 0.085(7) Uani 0.680(15) 1 d G U P A 1
H53 H 0.318750 0.567697 0.360572 0.102 Uiso 0.680(15) 1 calc R U P A 1
C43 C 0.3467(6) 0.6084(3) 0.388(3) 0.133(10) Uani 0.680(15) 1 d . U P A 1
H54 H 0.321226 0.605180 0.427983 0.199 Uiso 0.680(15) 1 calc R U P A 1
H55 H 0.361640 0.614123 0.483800 0.199 Uiso 0.680(15) 1 calc R U P A 1
H56 H 0.345690 0.619251 0.295484 0.199 Uiso 0.680(15) 1 calc R U P A 1
C44 C 0.4245(5) 0.6082(3) 0.256(2) 0.135(8) Uani 0.680(15) 1 d . U P A 1
H57 H 0.449201 0.605227 0.205620 0.203 Uiso 0.680(15) 1 calc R U P A 1
H58 H 0.411691 0.619425 0.187695 0.203 Uiso 0.680(15) 1 calc R U P A 1
H59 H 0.427535 0.613333 0.374411 0.203 Uiso 0.680(15) 1 calc R U P A 1
O1 O 0.62335(10) 0.50428(7) 0.1633(6) 0.0523(11) Uani 1 1 d . . . . .
O2 O 0.30833(11) 0.61695(6) 0.9936(6) 0.0554(11) Uani 1 1 d . . . . .
O3 O 0.64947(11) 0.57670(7) 0.2700(7) 0.0586(12) Uani 1 1 d . . . . .
N1 N 0.46566(12) 0.53209(7) 0.5131(6) 0.0384(11) Uani 1 1 d . . . . .
O4 O 0.28261(11) 0.54482(7) 0.8742(7) 0.0655(14) Uani 1 1 d . . . . .
N2 N 0.46516(13) 0.59072(7) 0.6265(7) 0.0422(12) Uani 1 1 d . . . . .
N3 N 0.29389(12) 0.58159(8) 0.9174(7) 0.0443(12) Uani 1 1 d . . . . .
N4 N 0.63846(12) 0.53966(7) 0.2401(7) 0.0427(12) Uani 1 1 d . . . . .
C50 C 0.5354(13) 0.5908(5) -0.057(4) 0.179(19) Uani 0.528(19) 1 d . . P B 1
H38 H 0.509717 0.592633 -0.014191 0.269 Uiso 0.528(19) 1 calc R U P B 1
H39 H 0.553206 0.596353 0.028177 0.269 Uiso 0.528(19) 1 calc R U P B 1
H40 H 0.538294 0.598982 -0.165064 0.269 Uiso 0.528(19) 1 calc R U P B 1
C51 C 0.6090(7) 0.5763(4) -0.180(3) 0.119(12) Uani 0.528(19) 1 d . . P B 1
H41 H 0.631119 0.568572 -0.223729 0.178 Uiso 0.528(19) 1 calc R U P B 1
H42 H 0.601092 0.587326 -0.264082 0.178 Uiso 0.528(19) 1 calc R U P B 1
H43 H 0.615209 0.583455 -0.070883 0.178 Uiso 0.528(19) 1 calc R U P B 1
C60 C 0.5809(8) 0.5210(3) -0.216(3) 0.102(9) Uani 0.472(19) 1 d . . P B 2
H44 H 0.606500 0.521338 -0.262853 0.152 Uiso 0.472(19) 1 calc R U P B 2
H45 H 0.580107 0.511128 -0.116849 0.152 Uiso 0.472(19) 1 calc R U P B 2
H46 H 0.563602 0.515729 -0.305008 0.152 Uiso 0.472(19) 1 calc R U P B 2
C61 C 0.5064(12) 0.5342(5) -0.066(5) 0.124(12) Uani 0.472(19) 1 d . . P B 2
H47 H 0.484367 0.541130 -0.013237 0.186 Uiso 0.472(19) 1 calc R U P B 2
H48 H 0.499549 0.528140 -0.177908 0.186 Uiso 0.472(19) 1 calc R U P B 2
H49 H 0.515478 0.522499 0.009533 0.186 Uiso 0.472(19) 1 calc R U P B 2
C66 C 0.3317(8) 0.5458(5) 0.294(4) 0.089(10) Uani 0.320(15) 1 d . U P A 2
H64 H 0.346010 0.533638 0.245271 0.133 Uiso 0.320(15) 1 calc R U P A 2
H65 H 0.324332 0.542259 0.412435 0.133 Uiso 0.320(15) 1 calc R U P A 2
H66 H 0.309110 0.548308 0.224547 0.133 Uiso 0.320(15) 1 calc R U P A 2
C68 C 0.4101(16) 0.5511(8) 0.168(9) 0.13(2) Uani 0.320(15) 1 d . U P A 2
H67 H 0.435244 0.555076 0.127584 0.202 Uiso 0.320(15) 1 calc R U P A 2
H68 H 0.412169 0.540093 0.259106 0.202 Uiso 0.320(15) 1 calc R U P A 2
H69 H 0.395595 0.545052 0.071644 0.202 Uiso 0.320(15) 1 calc R U P A 2

loop_
_atom_site_aniso_label
_atom_site_aniso_U_11
_atom_site_aniso_U_22
_atom_site_aniso_U_33
_atom_site_aniso_U_23
_atom_site_aniso_U_13
_atom_site_aniso_U_12
C62 0.083(16) 0.080(19) 0.029(12) 0.013(12) -0.004(12) 0.008(14)
C63 0.032(10) 0.08(2) 0.037(13) -0.002(12) -0.001(9) 0.016(11)
C65 0.063(14) 0.09(2) 0.065(16) 0.001(15) -0.020(13) 0.029(14)
C67 0.14(3) 0.08(2) 0.05(2) 0.030(18) -0.060(19) -0.01(2)
C69 0.13(2) 0.10(2) 0.067(18) 0.028(16) -0.049(17) -0.05(2)
C70 0.14(2) 0.09(3) 0.050(19) 0.022(19) -0.062(18) -0.02(2)
C56 0.039(10) 0.061(12) 0.039(9) 0.008(8) 0.001(8) 0.008(9)
C47 0.067(15) 0.13(2) 0.038(11) 0.034(14) -0.014(11) 0.000(15)
C59 0.092(17) 0.13(2) 0.067(18) 0.048(17) -0.027(14) -0.028(18)
C57 0.19(3) 0.088(19) 0.053(15) -0.008(13) -0.07(2) 0.04(2)
C58 0.10(2) 0.11(2) 0.049(14) 0.011(12) -0.017(13) 0.031(18)
C45 0.058(14) 0.105(18) 0.056(12) 0.021(12) -0.024(11) -0.018(13)
C1 0.028(3) 0.039(3) 0.037(3) 0.004(3) -0.006(2) 0.001(2)
C2 0.035(3) 0.032(3) 0.034(3) 0.001(2) -0.007(2) 0.000(2)
C3 0.034(3) 0.037(3) 0.042(3) 0.001(3) -0.004(2) 0.001(2)
C4 0.029(3) 0.040(3) 0.045(4) 0.006(3) -0.005(2) -0.001(2)
C5 0.034(3) 0.041(3) 0.044(4) 0.013(3) -0.007(3) -0.006(2)
C6 0.048(3) 0.037(3) 0.046(4) 0.002(3) -0.001(3) -0.009(3)
C7 0.044(3) 0.039(3) 0.046(4) -0.001(3) 0.001(3) 0.002(3)
C8 0.040(3) 0.038(3) 0.035(3) 0.001(3) -0.005(3) 0.000(2)
C9 0.034(3) 0.037(3) 0.035(3) 0.004(3) -0.006(2) 0.002(2)
C10 0.038(3) 0.037(3) 0.032(3) 0.009(3) -0.007(2) 0.000(2)
C11 0.038(3) 0.037(3) 0.036(3) 0.001(3) -0.009(2) 0.005(2)
C12 0.037(3) 0.041(3) 0.038(4) 0.001(3) -0.004(3) 0.000(2)
C13 0.041(3) 0.038(3) 0.058(4) -0.001(3) -0.006(3) -0.001(2)
C14 0.044(3) 0.041(3) 0.049(4) -0.004(3) -0.003(3) 0.008(3)
C15 0.039(3) 0.042(3) 0.041(4) -0.002(3) -0.009(3) 0.003(3)
C16 0.038(3) 0.043(3) 0.041(3) -0.008(3) -0.003(3) 0.003(2)
C17 0.041(3) 0.045(3) 0.053(4) -0.006(3) 0.003(3) -0.006(3)
C18 0.043(3) 0.038(3) 0.050(4) -0.005(3) 0.001(3) 0.004(2)
C19 0.039(3) 0.035(3) 0.037(3) 0.003(3) -0.005(3) 0.000(2)
C20 0.036(3) 0.036(3) 0.036(3) 0.000(3) -0.005(2) 0.001(2)
C46 0.092(17) 0.13(2) 0.038(11) 0.029(12) -0.018(11) -0.019(15)
C53 0.030(8) 0.096(15) 0.050(9) 0.024(9) -0.014(7) -0.018(9)
C52 0.045(12) 0.17(2) 0.050(12) 0.011(16) -0.003(8) 0.057(16)
C55 0.093(15) 0.083(12) 0.048(10) -0.001(8) -0.035(10) 0.020(11)
C48 0.13(3) 0.21(4) 0.053(16) 0.03(2) -0.046(18) 0.00(3)
C54 0.082(14) 0.12(2) 0.066(12) 0.026(13) -0.003(12) 0.007(14)
C21 0.036(3) 0.039(3) 0.037(3) 0.001(3) -0.006(2) 0.005(2)
C22 0.035(3) 0.038(3) 0.031(3) 0.003(3) -0.002(2) 0.005(2)
C23 0.036(3) 0.048(4) 0.055(4) 0.007(3) 0.001(3) 0.003(3)
C24 0.042(3) 0.049(4) 0.047(4) 0.010(3) -0.002(3) -0.004(3)
C25 0.040(3) 0.045(3) 0.040(4) -0.004(3) -0.004(3) 0.007(3)
C26 0.035(3) 0.042(3) 0.061(4) -0.006(3) 0.002(3) 0.005(3)
C27 0.032(3) 0.057(4) 0.058(4) 0.010(3) 0.004(3) -0.003(3)
C28 0.034(3) 0.073(4) 0.066(5) 0.011(4) -0.001(3) 0.001(3)
C29 0.067(5) 0.090(5) 0.073(6) 0.026(5) 0.008(4) 0.011(4)
C30 0.036(3) 0.077(5) 0.067(5) 0.007(4) 0.005(3) 0.000(3)
C31 0.048(4) 0.108(6) 0.075(6) 0.007(5) 0.016(4) 0.006(4)
C32 0.035(3) 0.065(4) 0.065(5) -0.018(4) 0.000(3) 0.007(3)
C33 0.034(3) 0.101(6) 0.108(7) 0.027(5) 0.003(4) 0.012(4)
C34 0.082(6) 0.259(14) 0.081(7) 0.045(8) 0.010(6) 0.084(8)
C35 0.056(4) 0.107(6) 0.070(6) -0.018(5) 0.008(4) -0.014(4)
C36 0.063(4) 0.074(5) 0.081(6) 0.004(4) 0.016(4) 0.011(4)
C37 0.086(8) 0.048(7) 0.039(6) 0.005(5) -0.016(6) 0.021(6)
C38 0.069(8) 0.069(11) 0.057(10) 0.018(8) -0.006(7) -0.009(7)
C39 0.078(9) 0.145(15) 0.054(9) 0.021(11) -0.014(7) 0.026(10)
C40 0.156(17) 0.068(11) 0.074(14) 0.000(10) -0.069(13) 0.028(12)
C41 0.145(14) 0.062(9) 0.080(11) 0.017(8) -0.049(11) -0.012(11)
C42 0.057(9) 0.119(15) 0.080(12) 0.013(11) -0.022(7) 0.017(10)
C43 0.18(2) 0.128(16) 0.087(15) -0.027(13) -0.033(14) 0.097(16)
C44 0.193(18) 0.122(13) 0.091(11) 0.047(10) -0.066(12) -0.090(12)
O1 0.038(2) 0.051(2) 0.067(3) -0.001(2) 0.004(2) 0.0012(19)
O2 0.050(2) 0.047(2) 0.069(3) -0.010(2) 0.000(2) 0.0084(19)
O3 0.045(2) 0.049(2) 0.082(3) 0.007(2) 0.003(2) -0.012(2)
N1 0.033(2) 0.043(3) 0.039(3) 0.000(2) -0.001(2) 0.001(2)
O4 0.041(2) 0.052(3) 0.103(4) -0.021(3) 0.015(2) -0.005(2)
N2 0.037(3) 0.043(3) 0.047(3) 0.002(2) -0.006(2) 0.000(2)
N3 0.035(2) 0.046(3) 0.052(3) -0.006(2) -0.001(2) 0.007(2)
N4 0.031(2) 0.040(3) 0.057(3) 0.010(2) 0.004(2) 0.001(2)
C50 0.30(5) 0.14(2) 0.09(2) -0.028(19) -0.11(3) 0.08(3)
C51 0.092(18) 0.18(3) 0.088(18) 0.031(18) -0.023(14) -0.072(16)
C60 0.15(2) 0.082(14) 0.075(15) -0.026(12) -0.044(15) 0.073(15)
C61 0.16(2) 0.11(3) 0.10(2) 0.043(19) -0.048(19) -0.036(19)
C66 0.078(19) 0.11(2) 0.08(2) 0.010(17) 0.017(16) -0.018(16)
C68 0.15(3) 0.15(5) 0.11(4) 0.03(4) -0.07(3) 0.01(3)

loop_
_atom_type_symbol
_atom_type_description
_atom_type_scat_dispersion_real
_atom_type_scat_dispersion_imag
_atom_type_scat_source
C C 0.0033 0.0016 'International Tables Vol C Tables 4.2.6.8 and 6.1.1.4'
H H 0.0000 0.0000 'International Tables Vol C Tables 4.2.6.8 and 6.1.1.4'
N N 0.0061 0.0033 'International Tables Vol C Tables 4.2.6.8 and 6.1.1.4'
O O 0.0106 0.0060 'International Tables Vol C Tables 4.2.6.8 and 6.1.1.4'

loop_
_geom_angle_atom_site_label_1
_geom_angle_atom_site_label_2
_geom_angle_atom_site_label_3
_geom_angle
_geom_angle_site_symmetry_1
_geom_angle_site_symmetry_3
_geom_angle_publ_flag
C68 C62 C63 117(3) . . ?
C68 C62 C70 123(3) . . ?
C63 C62 C70 120.0 . . ?
C65 C63 C62 120.0 . . ?
C65 C63 C66 111.2(17) . . ?
C62 C63 C66 128.8(17) . . ?
C67 C65 C63 120.0 . . ?
C65 C67 C69 120.0 . . ?
C70 C69 C67 120.0 . . ?
C69 C70 C62 120.0 . . ?
C47 C56 C45 120.0 . . ?
C47 C56 C60 125.4(15) . . ?
C45 C56 C60 114.6(15) . . ?
C61 C47 C56 121(2) . . ?
C61 C47 C59 119(2) . . ?
C56 C47 C59 120.0 . . ?
C57 C59 C47 120.0 . . ?
C59 C57 C58 120.0 . . ?
C45 C58 C57 120.0 . . ?
C58 C45 C56 120.0 . . ?
N1 C1 C2 118.9(5) . . ?
N1 C1 C9 121.4(5) . . ?
C2 C1 C9 119.7(5) . . ?
C1 C2 C3 118.9(5) . . ?
C1 C2 C2 120.8(5) . 2_665 ?
C3 C2 C2 120.3(5) . 2_665 ?
C4 C3 C2 122.3(5) . . ?
C3 C4 C10 120.0(5) . . ?
C3 C4 C23 119.7(5) . . ?
C10 C4 C23 120.4(5) . . ?
C6 C5 C10 119.3(5) . . ?
C6 C5 C24 122.0(5) . . ?
C10 C5 C24 118.7(5) . . ?
C5 C6 C7 121.8(5) . . ?
C8 C7 C6 120.3(5) . . ?
C7 C8 C9 119.6(5) . . ?
C7 C8 C11 122.9(5) . . ?
C9 C8 C11 117.5(5) . . ?
C8 C9 C10 119.8(5) . . ?
C8 C9 C1 120.7(5) . . ?
C10 C9 C1 119.5(5) . . ?
C4 C10 C9 119.7(5) . . ?
C4 C10 C5 121.2(5) . . ?
C9 C10 C5 119.1(5) . . ?
N2 C11 C22 124.1(5) . . ?
N2 C11 C8 119.7(5) . . ?
C22 C11 C8 116.2(5) . . ?
C13 C12 N2 119.0(5) . . ?
C13 C12 C20 119.0(5) . . ?
N2 C12 C20 122.0(5) . . ?
C12 C13 C14 121.4(5) . . ?
C15 C14 C13 120.5(5) . . ?
C14 C15 C21 120.2(5) . . ?
C14 C15 C25 120.4(5) . . ?
C21 C15 C25 119.5(5) . . ?
C17 C16 C21 120.1(5) . . ?
C17 C16 C26 119.8(5) . . ?
C21 C16 C26 120.0(5) . . ?
C16 C17 C18 120.8(5) . . ?
C17 C18 C19 120.4(5) . . ?
C18 C19 C20 119.6(5) . . ?
C18 C19 C22 123.2(5) . . ?
C20 C19 C22 117.2(5) . . ?
C19 C20 C21 119.7(5) . . ?
C19 C20 C12 120.8(5) . . ?
C21 C20 C12 119.4(5) . . ?
C53 C46 C54 120.0 . . ?
C53 C46 C50 122(2) . . ?
C54 C46 C50 118(2) . . ?
C46 C53 C52 120.0 . . ?
C46 C53 C51 119.4(16) . . ?
C52 C53 C51 120.5(16) . . ?
C55 C52 C53 120.0 . . ?
C52 C55 C48 120.0 . . ?
C55 C48 C54 120.0 . . ?
C48 C54 C46 120.0 . . ?
C16 C21 C15 121.2(5) . . ?
C16 C21 C20 119.2(5) . . ?
C15 C21 C20 119.5(5) . . ?
N1 C22 C19 118.5(5) . . ?
N1 C22 C11 124.5(5) . . ?
C19 C22 C11 117.0(5) . . ?
O1 C23 N4 120.9(5) . . ?
O1 C23 C4 122.4(5) . . ?
N4 C23 C4 116.6(5) . . ?
O3 C24 N4 120.7(5) . . ?
O3 C24 C5 120.9(5) . . ?
N4 C24 C5 118.3(5) . . ?
O2 C25 N3 120.1(5) . . ?
O2 C25 C15 122.1(5) . . ?
N3 C25 C15 117.8(5) . . ?
O4 C26 N3 121.1(5) . . ?
O4 C26 C16 122.0(5) . . ?
N3 C26 C16 116.9(5) . . ?
N4 C27 C30 111.3(5) . . ?
N4 C27 C28 112.3(5) . . ?
C30 C27 C28 113.6(5) . . ?
C29 C28 C27 113.2(6) . . ?
C27 C30 C31 113.0(6) . . ?
C35 C32 N3 113.8(5) . . ?
C35 C32 C33 116.4(6) . . ?
N3 C32 C33 110.2(5) . . ?
C34 C33 C32 115.2(7) . . ?
C32 C35 C36 114.1(6) . . ?
C38 C37 C42 120.0 . . ?
C38 C37 C43 120.3(11) . . ?
C42 C37 C43 119.6(11) . . ?
C37 C38 C39 120.0 . . ?
C37 C38 C44 121.4(12) . . ?
C39 C38 C44 118.6(12) . . ?
C40 C39 C38 120.0 . . ?
C39 C40 C41 120.0 . . ?
C40 C41 C42 120.0 . . ?
C41 C42 C37 120.0 . . ?
C22 N1 C1 119.7(5) . . ?
C11 N2 C12 118.8(5) . . ?
C25 N3 C26 123.8(4) . . ?
C25 N3 C32 118.7(5) . . ?
C26 N3 C32 117.5(5) . . ?
C24 N4 C23 123.4(5) . . ?
C24 N4 C27 118.0(4) . . ?
C23 N4 C27 118.5(5) . . ?

loop_
_geom_bond_atom_site_label_1
_geom_bond_atom_site_label_2
_geom_bond_distance
_geom_bond_site_symmetry_2
_geom_bond_publ_flag
C62 C68 1.33(5) . ?
C62 C63 1.3900 . ?
C62 C70 1.3900 . ?
C63 C65 1.3900 . ?
C63 C66 1.48(3) . ?
C65 C67 1.3900 . ?
C67 C69 1.3900 . ?
C69 C70 1.3900 . ?
C56 C47 1.3900 . ?
C56 C45 1.3900 . ?
C56 C60 1.49(2) . ?
C47 C61 1.35(3) . ?
C47 C59 1.3900 . ?
C59 C57 1.3900 . ?
C57 C58 1.3900 . ?
C58 C45 1.3900 . ?
C1 N1 1.370(6) . ?
C1 C2 1.394(7) . ?
C1 C9 1.418(7) . ?
C2 C3 1.396(7) . ?
C2 C2 1.465(9) 2_665 ?
C3 C4 1.363(7) . ?
C4 C10 1.391(7) . ?
C4 C23 1.463(7) . ?
C5 C6 1.363(7) . ?
C5 C10 1.408(7) . ?
C5 C24 1.465(7) . ?
C6 C7 1.380(8) . ?
C7 C8 1.374(7) . ?
C8 C9 1.400(7) . ?
C8 C11 1.459(7) . ?
C9 C10 1.409(7) . ?
C11 N2 1.298(7) . ?
C11 C22 1.457(7) . ?
C12 C13 1.374(7) . ?
C12 N2 1.376(7) . ?
C12 C20 1.406(7) . ?
C13 C14 1.376(8) . ?
C14 C15 1.365(8) . ?
C15 C21 1.395(7) . ?
C15 C25 1.465(8) . ?
C16 C17 1.373(7) . ?
C16 C21 1.389(7) . ?
C16 C26 1.479(7) . ?
C17 C18 1.375(7) . ?
C18 C19 1.380(7) . ?
C19 C20 1.394(7) . ?
C19 C22 1.451(7) . ?
C20 C21 1.407(7) . ?
C46 C53 1.3900 . ?
C46 C54 1.3900 . ?
C46 C50 1.42(3) . ?
C53 C52 1.3900 . ?
C53 C51 1.47(2) . ?
C52 C55 1.3900 . ?
C55 C48 1.3900 . ?
C48 C54 1.3900 . ?
C22 N1 1.295(6) . ?
C23 O1 1.204(7) . ?
C23 N4 1.395(7) . ?
C24 O3 1.223(6) . ?
C24 N4 1.382(7) . ?
C25 O2 1.216(6) . ?
C25 N3 1.386(7) . ?
C26 O4 1.211(6) . ?
C26 N3 1.387(7) . ?
C27 N4 1.487(6) . ?
C27 C30 1.521(9) . ?
C27 C28 1.525(8) . ?
C28 C29 1.512(10) . ?
C30 C31 1.525(8) . ?
C32 C35 1.483(10) . ?
C32 N3 1.486(7) . ?
C32 C33 1.514(10) . ?
C33 C34 1.493(12) . ?
C35 C36 1.494(9) . ?
C37 C38 1.3900 . ?
C37 C42 1.3900 . ?
C37 C43 1.487(18) . ?
C38 C39 1.3900 . ?
C38 C44 1.447(14) . ?
C39 C40 1.3900 . ?
C40 C41 1.3900 . ?
C41 C42 1.3900 . ?

loop_
_geom_torsion_atom_site_label_1
_geom_torsion_atom_site_label_2
_geom_torsion_atom_site_label_3
_geom_torsion_atom_site_label_4
_geom_torsion
_geom_torsion_site_symmetry_1
_geom_torsion_site_symmetry_2
_geom_torsion_site_symmetry_3
_geom_torsion_site_symmetry_4
_geom_torsion_publ_flag
C68 C62 C63 C65 179(4) . . . . ?
C70 C62 C63 C65 0.0 . . . . ?
C68 C62 C63 C66 -4(4) . . . . ?
C70 C62 C63 C66 177(2) . . . . ?
C62 C63 C65 C67 0.0 . . . . ?
C66 C63 C65 C67 -177.8(18) . . . . ?
C63 C65 C67 C69 0.0 . . . . ?
C65 C67 C69 C70 0.0 . . . . ?
C67 C69 C70 C62 0.0 . . . . ?
C68 C62 C70 C69 -179(4) . . . . ?
C63 C62 C70 C69 0.0 . . . . ?
C45 C56 C47 C61 180.0(19) . . . . ?
C60 C56 C47 C61 -2(2) . . . . ?
C45 C56 C47 C59 0.0 . . . . ?
C60 C56 C47 C59 177.6(17) . . . . ?
C61 C47 C59 C57 -180.0(19) . . . . ?
C56 C47 C59 C57 0.0 . . . . ?
C47 C59 C57 C58 0.0 . . . . ?
C59 C57 C58 C45 0.0 . . . . ?
C57 C58 C45 C56 0.0 . . . . ?
C47 C56 C45 C58 0.0 . . . . ?
C60 C56 C45 C58 -177.9(15) . . . . ?
N1 C1 C2 C3 -176.3(5) . . . . ?
C9 C1 C2 C3 1.3(8) . . . . ?
N1 C1 C2 C2 6.5(6) . . . 2_665 ?
C9 C1 C2 C2 -175.9(4) . . . 2_665 ?
C1 C2 C3 C4 0.1(8) . . . . ?
C2 C2 C3 C4 177.4(4) 2_665 . . . ?
C2 C3 C4 C10 -1.2(9) . . . . ?
C2 C3 C4 C23 179.3(5) . . . . ?
C10 C5 C6 C7 2.4(9) . . . . ?
C24 C5 C6 C7 -176.5(5) . . . . ?
C5 C6 C7 C8 -0.1(9) . . . . ?
C6 C7 C8 C9 -2.4(9) . . . . ?
C6 C7 C8 C11 176.0(5) . . . . ?
C7 C8 C9 C10 2.6(8) . . . . ?
C11 C8 C9 C10 -175.8(5) . . . . ?
C7 C8 C9 C1 -178.3(5) . . . . ?
C11 C8 C9 C1 3.2(8) . . . . ?
N1 C1 C9 C8 -3.2(8) . . . . ?
C2 C1 C9 C8 179.2(5) . . . . ?
N1 C1 C9 C10 175.8(5) . . . . ?
C2 C1 C9 C10 -1.7(8) . . . . ?
C3 C4 C10 C9 0.7(8) . . . . ?
C23 C4 C10 C9 -179.7(5) . . . . ?
C3 C4 C10 C5 -179.1(5) . . . . ?
C23 C4 C10 C5 0.5(8) . . . . ?
C8 C9 C10 C4 179.7(5) . . . . ?
C1 C9 C10 C4 0.7(8) . . . . ?
C8 C9 C10 C5 -0.4(8) . . . . ?
C1 C9 C10 C5 -179.5(5) . . . . ?
C6 C5 C10 C4 177.8(5) . . . . ?
C24 C5 C10 C4 -3.3(8) . . . . ?
C6 C5 C10 C9 -2.0(8) . . . . ?
C24 C5 C10 C9 176.9(5) . . . . ?
C7 C8 C11 N2 -0.4(8) . . . . ?
C9 C8 C11 N2 178.0(5) . . . . ?
C7 C8 C11 C22 179.5(5) . . . . ?
C9 C8 C11 C22 -2.1(7) . . . . ?
N2 C12 C13 C14 178.6(5) . . . . ?
C20 C12 C13 C14 -0.2(9) . . . . ?
C12 C13 C14 C15 -1.0(10) . . . . ?
C13 C14 C15 C21 1.6(9) . . . . ?
C13 C14 C15 C25 -177.4(6) . . . . ?
C21 C16 C17 C18 -2.5(9) . . . . ?
C26 C16 C17 C18 175.9(6) . . . . ?
C16 C17 C18 C19 0.6(10) . . . . ?
C17 C18 C19 C20 0.8(9) . . . . ?
C17 C18 C19 C22 -177.9(6) . . . . ?
C18 C19 C20 C21 -0.3(8) . . . . ?
C22 C19 C20 C21 178.5(5) . . . . ?
C18 C19 C20 C12 179.7(5) . . . . ?
C22 C19 C20 C12 -1.5(8) . . . . ?
C13 C12 C20 C19 -179.4(5) . . . . ?
N2 C12 C20 C19 1.9(8) . . . . ?
C13 C12 C20 C21 0.7(8) . . . . ?
N2 C12 C20 C21 -178.1(5) . . . . ?
C54 C46 C53 C52 0.0 . . . . ?
C50 C46 C53 C52 -175.8(17) . . . . ?
C54 C46 C53 C51 178.7(16) . . . . ?
C50 C46 C53 C51 3(2) . . . . ?
C46 C53 C52 C55 0.0 . . . . ?
C51 C53 C52 C55 -178.7(16) . . . . ?
C53 C52 C55 C48 0.0 . . . . ?
C52 C55 C48 C54 0.0 . . . . ?
C55 C48 C54 C46 0.0 . . . . ?
C53 C46 C54 C48 0.0 . . . . ?
C50 C46 C54 C48 176.0(17) . . . . ?
C17 C16 C21 C15 -178.6(6) . . . . ?
C26 C16 C21 C15 3.0(8) . . . . ?
C17 C16 C21 C20 3.0(9) . . . . ?
C26 C16 C21 C20 -175.4(5) . . . . ?
C14 C15 C21 C16 -179.5(5) . . . . ?
C25 C15 C21 C16 -0.5(8) . . . . ?
C14 C15 C21 C20 -1.1(8) . . . . ?
C25 C15 C21 C20 177.9(5) . . . . ?
C19 C20 C21 C16 -1.6(8) . . . . ?
C12 C20 C21 C16 178.4(5) . . . . ?
C19 C20 C21 C15 180.0(5) . . . . ?
C12 C20 C21 C15 -0.1(8) . . . . ?
C18 C19 C22 N1 -1.6(8) . . . . ?
C20 C19 C22 N1 179.7(5) . . . . ?
C18 C19 C22 C11 179.4(5) . . . . ?
C20 C19 C22 C11 0.7(7) . . . . ?
N2 C11 C22 N1 -179.1(6) . . . . ?
C8 C11 C22 N1 0.9(7) . . . . ?
N2 C11 C22 C19 -0.2(7) . . . . ?
C8 C11 C22 C19 179.9(5) . . . . ?
C3 C4 C23 O1 4.6(9) . . . . ?
C10 C4 C23 O1 -175.0(6) . . . . ?
C3 C4 C23 N4 -172.3(5) . . . . ?
C10 C4 C23 N4 8.2(8) . . . . ?
C6 C5 C24 O3 -1.1(9) . . . . ?
C10 C5 C24 O3 180.0(6) . . . . ?
C6 C5 C24 N4 176.2(6) . . . . ?
C10 C5 C24 N4 -2.7(8) . . . . ?
C14 C15 C25 O2 -4.9(9) . . . . ?
C21 C15 C25 O2 176.1(6) . . . . ?
C14 C15 C25 N3 172.7(5) . . . . ?
C21 C15 C25 N3 -6.3(8) . . . . ?
C17 C16 C26 O4 0.8(10) . . . . ?
C21 C16 C26 O4 179.2(6) . . . . ?
C17 C16 C26 N3 -177.1(6) . . . . ?
C21 C16 C26 N3 1.3(8) . . . . ?
N4 C27 C28 C29 -45.4(8) . . . . ?
C30 C27 C28 C29 -172.8(6) . . . . ?
N4 C27 C30 C31 173.5(5) . . . . ?
C28 C27 C30 C31 -58.5(7) . . . . ?
C35 C32 C33 C34 177.3(8) . . . . ?
N3 C32 C33 C34 45.7(10) . . . . ?
N3 C32 C35 C36 -161.8(6) . . . . ?
C33 C32 C35 C36 68.4(9) . . . . ?
C42 C37 C38 C39 0.0 . . . . ?
C43 C37 C38 C39 -177.2(12) . . . . ?
C42 C37 C38 C44 179.4(10) . . . . ?
C43 C37 C38 C44 2.2(14) . . . . ?
C37 C38 C39 C40 0.0 . . . . ?
C44 C38 C39 C40 -179.4(10) . . . . ?
C38 C39 C40 C41 0.0 . . . . ?
C39 C40 C41 C42 0.0 . . . . ?
C40 C41 C42 C37 0.0 . . . . ?
C38 C37 C42 C41 0.0 . . . . ?
C43 C37 C42 C41 177.2(12) . . . . ?
C19 C22 N1 C1 -179.8(5) . . . . ?
C11 C22 N1 C1 -0.8(8) . . . . ?
C2 C1 N1 C22 179.5(5) . . . . ?
C9 C1 N1 C22 1.9(8) . . . . ?
C22 C11 N2 C12 0.4(8) . . . . ?
C8 C11 N2 C12 -179.6(5) . . . . ?
C13 C12 N2 C11 179.9(5) . . . . ?
C20 C12 N2 C11 -1.3(8) . . . . ?
O2 C25 N3 C26 -171.2(6) . . . . ?
C15 C25 N3 C26 11.2(9) . . . . ?
O2 C25 N3 C32 11.9(8) . . . . ?
C15 C25 N3 C32 -165.7(5) . . . . ?
O4 C26 N3 C25 173.4(6) . . . . ?
C16 C26 N3 C25 -8.7(9) . . . . ?
O4 C26 N3 C32 -9.7(9) . . . . ?
C16 C26 N3 C32 168.2(5) . . . . ?
C35 C32 N3 C25 -73.5(8) . . . . ?
C33 C32 N3 C25 59.4(7) . . . . ?
C35 C32 N3 C26 109.4(7) . . . . ?
C33 C32 N3 C26 -117.7(7) . . . . ?
O3 C24 N4 C23 -170.4(6) . . . . ?
C5 C24 N4 C23 12.2(9) . . . . ?
O3 C24 N4 C27 7.3(9) . . . . ?
C5 C24 N4 C27 -170.1(5) . . . . ?
O1 C23 N4 C24 168.3(6) . . . . ?
C4 C23 N4 C24 -14.8(9) . . . . ?
O1 C23 N4 C27 -9.4(9) . . . . ?
C4 C23 N4 C27 167.5(5) . . . . ?
C30 C27 N4 C24 -103.3(6) . . . . ?
C28 C27 N4 C24 128.1(6) . . . . ?
C30 C27 N4 C23 74.5(7) . . . . ?
C28 C27 N4 C23 -54.1(7) . . . . ?
